data_4121900
loop_
_publ_author_name
'Liu, Tian-Fu'
'Zou, Lanfang'
'Feng, Dawei'
'Chen, Ying-Pin'
'Fordham, Stephen'
'Wang, Xuan'
'Liu, Yangyang'
'Zhou, Hong-Cai'

_publ_section_title
;
 Stepwise Synthesis of Robust Metal-Organic Frameworks via Postsynthetic
 Metathesis and Oxidation of Metal Nodes in a Single-Crystal to
 Single-Crystal Transformation.
;
_journal_issue 22
_journal_name_full 'Journal of the American Chemical Society'
_journal_page_first 7813
_journal_paper_doi 10.1021/ja5023283
_journal_volume 136
_journal_year 2014
_chemical_formula_moiety '(Mg3 O4) (C32 H22 O8)'
_chemical_formula_sum 'C32 H22 Mg3 O12'
_chemical_formula_weight 671.43
_chemical_name_systematic
; 
 ? 
;
_space_group_IT_number 225
_symmetry_cell_setting cubic
_symmetry_space_group_name_Hall '-F 4 2 3'
_symmetry_space_group_name_H-M 'F m -3 m'
_atom_sites_solution_hydrogens geom
_atom_sites_solution_primary direct
_atom_sites_solution_secondary difmap
_audit_creation_method SHELXL-97
_cell_angle_alpha 90.00
_cell_angle_beta 90.00
_cell_angle_gamma 90.00
_cell_formula_units_Z 24
_cell_length_a 41.091(4)
_cell_length_b 41.091(4)
_cell_length_c 41.091(4)
_cell_measurement_reflns_used 9962
_cell_measurement_temperature 110(2)
_cell_measurement_theta_max 20.3636
_cell_measurement_theta_min 2.1604
_cell_volume 69381(12)
_computing_cell_refinement 'SAINT+ ver. (Bruker, 2001)'
_computing_data_collection 'APEX2  (Bruker, 2008)'
_computing_data_reduction 'SAINT+ ver. (Bruker, 2001)'
_computing_molecular_graphics 'SHELXTL (Sheldrick, 2008)'
_computing_publication_material 'SHELXTL (Sheldrick, 2008)'
_computing_structure_refinement 'SHELXL-12 (Sheldrick, 2012)'
_computing_structure_solution 'SHELXTL (Sheldrick, 2008)'
_diffrn_ambient_temperature 110(2)
_diffrn_measured_fraction_theta_full 0.995
_diffrn_measured_fraction_theta_max 0.995
_diffrn_measurement_device_type 'Bruker SMART APEX II CCD area detector'
_diffrn_measurement_method 'phi and omega scans'
_diffrn_radiation_monochromator graphite
_diffrn_radiation_source 'fine-focus sealed tube'
_diffrn_radiation_type MoK\a
_diffrn_radiation_wavelength 0.71073
_diffrn_reflns_av_R_equivalents 0.1291
_diffrn_reflns_av_sigmaI/netI 0.0326
_diffrn_reflns_limit_h_max 47
_diffrn_reflns_limit_h_min -47
_diffrn_reflns_limit_k_max 47
_diffrn_reflns_limit_k_min -47
_diffrn_reflns_limit_l_max 47
_diffrn_reflns_limit_l_min -47
_diffrn_reflns_number 157171
_diffrn_reflns_theta_full 23.99
_diffrn_reflns_theta_max 23.99
_diffrn_reflns_theta_min 1.72
_exptl_absorpt_coefficient_mu 0.044
_exptl_absorpt_correction_T_max 0.9956
_exptl_absorpt_correction_T_min 0.9956
_exptl_absorpt_correction_type multi-scan
_exptl_absorpt_process_details 'SADABS (Sheldrick, 2008)'
_exptl_crystal_colour Colorless
_exptl_crystal_density_diffrn 0.386
_exptl_crystal_density_meas ?
_exptl_crystal_density_method 'not measured'
_exptl_crystal_description Block
_exptl_crystal_F_000 8304
_exptl_crystal_size_max 0.10
_exptl_crystal_size_mid 0.10
_exptl_crystal_size_min 0.10
_platon_squeeze_details
;
;
_refine_diff_density_max 0.457
_refine_diff_density_min -0.387
_refine_diff_density_rms 0.041
_refine_ls_extinction_method none
_refine_ls_goodness_of_fit_ref 1.009
_refine_ls_hydrogen_treatment constr
_refine_ls_matrix_type full
_refine_ls_number_parameters 74
_refine_ls_number_reflns 2693
_refine_ls_number_restraints 17
_refine_ls_restrained_S_all 1.006
_refine_ls_R_factor_all 0.2548
_refine_ls_R_factor_gt 0.1993
_refine_ls_shift/su_max 0.000
_refine_ls_shift/su_mean 0.000
_refine_ls_structure_factor_coef Fsqd
_refine_ls_weighting_details 'calc w=1/[\s^2^(Fo^2^)+(0.0380P)^2^+710.0000P] where P=(Fo^2^+2Fc^2^)/3'
_refine_ls_weighting_scheme calc
_refine_ls_wR_factor_gt 0.2995
_refine_ls_wR_factor_ref 0.3320
_reflns_number_gt 1855
_reflns_number_total 2693
_reflns_threshold_expression >2sigma(I)
_cod_data_source_file ja5023283_si_004.cif
_cod_data_source_block aaa_sq
_cod_depositor_comments
;
The following automatic conversions were performed:

'_symmetry_cell_setting' value 'Cubic' changed to 'cubic' according
to
/usr/data/users/saulius/crontab/automatic-downloads/rss-feeds/ACS/lib/dictionaries/cif_core.dic
dictionary named 'cif_core.dic' version 2.4.2 from 2011-04-26.

Automatic conversion script
Id: cif_fix_values 2281 2013-09-26 08:29:07Z andrius 

 Adding full bibliography for 4121900--4121902.cif.

The following automatic conversions were performed:

'_exptl_crystal_density_meas' value 'not measured' was changed to '?'
- the value is perceived as not measured.

Automatic conversion script
Id: cif_fix_values 3008 2015-01-20 13:52:24Z robertas 
;
_cod_original_sg_symbol_H-M Fm-3m
_cod_database_code 4121900

loop_
_symmetry_equiv_pos_as_xyz
'x, y, z'
'-y, x, z'
'-x, -y, z'
'y, -x, z'
'x, -z, y'
'x, -y, -z'
'x, z, -y'
'z, y, -x'
'-x, y, -z'
'-z, y, x'
'z, x, y'
'y, z, x'
'-y, -z, x'
'z, -x, -y'
'-y, z, -x'
'-z, -x, y'
'-z, x, -y'
'y, -z, -x'
'y, x, -z'
'-y, -x, -z'
'-x, z, y'
'-x, -z, -y'
'z, -y, x'
'-z, -y, -x'
'x, y+1/2, z+1/2'
'-y, x+1/2, z+1/2'
'-x, -y+1/2, z+1/2'
'y, -x+1/2, z+1/2'
'x, -z+1/2, y+1/2'
'x, -y+1/2, -z+1/2'
'x, z+1/2, -y+1/2'
'z, y+1/2, -x+1/2'
'-x, y+1/2, -z+1/2'
'-z, y+1/2, x+1/2'
'z, x+1/2, y+1/2'
'y, z+1/2, x+1/2'
'-y, -z+1/2, x+1/2'
'z, -x+1/2, -y+1/2'
'-y, z+1/2, -x+1/2'
'-z, -x+1/2, y+1/2'
'-z, x+1/2, -y+1/2'
'y, -z+1/2, -x+1/2'
'y, x+1/2, -z+1/2'
'-y, -x+1/2, -z+1/2'
'-x, z+1/2, y+1/2'
'-x, -z+1/2, -y+1/2'
'z, -y+1/2, x+1/2'
'-z, -y+1/2, -x+1/2'
'x+1/2, y, z+1/2'
'-y+1/2, x, z+1/2'
'-x+1/2, -y, z+1/2'
'y+1/2, -x, z+1/2'
'x+1/2, -z, y+1/2'
'x+1/2, -y, -z+1/2'
'x+1/2, z, -y+1/2'
'z+1/2, y, -x+1/2'
'-x+1/2, y, -z+1/2'
'-z+1/2, y, x+1/2'
'z+1/2, x, y+1/2'
'y+1/2, z, x+1/2'
'-y+1/2, -z, x+1/2'
'z+1/2, -x, -y+1/2'
'-y+1/2, z, -x+1/2'
'-z+1/2, -x, y+1/2'
'-z+1/2, x, -y+1/2'
'y+1/2, -z, -x+1/2'
'y+1/2, x, -z+1/2'
'-y+1/2, -x, -z+1/2'
'-x+1/2, z, y+1/2'
'-x+1/2, -z, -y+1/2'
'z+1/2, -y, x+1/2'
'-z+1/2, -y, -x+1/2'
'x+1/2, y+1/2, z'
'-y+1/2, x+1/2, z'
'-x+1/2, -y+1/2, z'
'y+1/2, -x+1/2, z'
'x+1/2, -z+1/2, y'
'x+1/2, -y+1/2, -z'
'x+1/2, z+1/2, -y'
'z+1/2, y+1/2, -x'
'-x+1/2, y+1/2, -z'
'-z+1/2, y+1/2, x'
'z+1/2, x+1/2, y'
'y+1/2, z+1/2, x'
'-y+1/2, -z+1/2, x'
'z+1/2, -x+1/2, -y'
'-y+1/2, z+1/2, -x'
'-z+1/2, -x+1/2, y'
'-z+1/2, x+1/2, -y'
'y+1/2, -z+1/2, -x'
'y+1/2, x+1/2, -z'
'-y+1/2, -x+1/2, -z'
'-x+1/2, z+1/2, y'
'-x+1/2, -z+1/2, -y'
'z+1/2, -y+1/2, x'
'-z+1/2, -y+1/2, -x'
'-x, -y, -z'
'y, -x, -z'
'x, y, -z'
'-y, x, -z'
'-x, z, -y'
'-x, y, z'
'-x, -z, y'
'-z, -y, x'
'x, -y, z'
'z, -y, -x'
'-z, -x, -y'
'-y, -z, -x'
'y, z, -x'
'-z, x, y'
'y, -z, x'
'z, x, -y'
'z, -x, y'
'-y, z, x'
'-y, -x, z'
'y, x, z'
'x, -z, -y'
'x, z, y'
'-z, y, -x'
'z, y, x'
'-x, -y+1/2, -z+1/2'
'y, -x+1/2, -z+1/2'
'x, y+1/2, -z+1/2'
'-y, x+1/2, -z+1/2'
'-x, z+1/2, -y+1/2'
'-x, y+1/2, z+1/2'
'-x, -z+1/2, y+1/2'
'-z, -y+1/2, x+1/2'
'x, -y+1/2, z+1/2'
'z, -y+1/2, -x+1/2'
'-z, -x+1/2, -y+1/2'
'-y, -z+1/2, -x+1/2'
'y, z+1/2, -x+1/2'
'-z, x+1/2, y+1/2'
'y, -z+1/2, x+1/2'
'z, x+1/2, -y+1/2'
'z, -x+1/2, y+1/2'
'-y, z+1/2, x+1/2'
'-y, -x+1/2, z+1/2'
'y, x+1/2, z+1/2'
'x, -z+1/2, -y+1/2'
'x, z+1/2, y+1/2'
'-z, y+1/2, -x+1/2'
'z, y+1/2, x+1/2'
'-x+1/2, -y, -z+1/2'
'y+1/2, -x, -z+1/2'
'x+1/2, y, -z+1/2'
'-y+1/2, x, -z+1/2'
'-x+1/2, z, -y+1/2'
'-x+1/2, y, z+1/2'
'-x+1/2, -z, y+1/2'
'-z+1/2, -y, x+1/2'
'x+1/2, -y, z+1/2'
'z+1/2, -y, -x+1/2'
'-z+1/2, -x, -y+1/2'
'-y+1/2, -z, -x+1/2'
'y+1/2, z, -x+1/2'
'-z+1/2, x, y+1/2'
'y+1/2, -z, x+1/2'
'z+1/2, x, -y+1/2'
'z+1/2, -x, y+1/2'
'-y+1/2, z, x+1/2'
'-y+1/2, -x, z+1/2'
'y+1/2, x, z+1/2'
'x+1/2, -z, -y+1/2'
'x+1/2, z, y+1/2'
'-z+1/2, y, -x+1/2'
'z+1/2, y, x+1/2'
'-x+1/2, -y+1/2, -z'
'y+1/2, -x+1/2, -z'
'x+1/2, y+1/2, -z'
'-y+1/2, x+1/2, -z'
'-x+1/2, z+1/2, -y'
'-x+1/2, y+1/2, z'
'-x+1/2, -z+1/2, y'
'-z+1/2, -y+1/2, x'
'x+1/2, -y+1/2, z'
'z+1/2, -y+1/2, -x'
'-z+1/2, -x+1/2, -y'
'-y+1/2, -z+1/2, -x'
'y+1/2, z+1/2, -x'
'-z+1/2, x+1/2, y'
'y+1/2, -z+1/2, x'
'z+1/2, x+1/2, -y'
'z+1/2, -x+1/2, y'
'-y+1/2, z+1/2, x'
'-y+1/2, -x+1/2, z'
'y+1/2, x+1/2, z'
'x+1/2, -z+1/2, -y'
'x+1/2, z+1/2, y'
'-z+1/2, y+1/2, -x'
'z+1/2, y+1/2, x'

loop_
_atom_site_label
_atom_site_type_symbol
_atom_site_fract_x
_atom_site_fract_y
_atom_site_fract_z
_atom_site_U_iso_or_equiv
_atom_site_adp_type
_atom_site_occupancy
_atom_site_symmetry_multiplicity
_atom_site_calc_flag
_atom_site_refinement_flags
Mg1 Mg 0.5000 0.0000 0.13649(9) 0.0846(15) Uani 1 8 d S
Mg2 Mg 0.4718(2) -0.0282(2) 0.2163(4) 0.275(6) Uani 0.50 2 d SP
O3S O 0.4319(5) -0.0681(5) 0.2361(6) 0.376(18) Uani 0.50 2 d SP
O1S O 0.5000 0.0000 0.0856(2) 0.156(5) Uani 1 8 d S
O2S O 0.5000 0.0000 0.1889(2) 0.106(4) Uani 1 8 d S
O1 O 0.5000 0.05024(14) 0.13566(13) 0.1091(19) Uani 1 2 d S
O2 O 0.5115(2) 0.0650(2) 0.18678(18) 0.130(4) Uani 0.50 1 d P
C1 C 0.5000 0.07050(11) 0.1565(3) 0.130(3) Uani 1 2 d SD
C2 C 0.5000 0.11478(10) 0.11478(10) 0.095(3) Uani 1 4 d SD
H2A H 0.5000 0.0984 0.0984 0.113 Uiso 1 4 calc SR
C3 C 0.5000 0.10606(11) 0.14746(10) 0.112(3) Uani 1 2 d SD
C4 C 0.5000 0.12997(10) 0.17138(11) 0.127(3) Uani 1 2 d SD
H4A H 0.5000 0.1240 0.1937 0.152 Uiso 1 2 calc SR
C5 C 0.5000 0.16266(11) 0.16266(11) 0.129(4) Uani 1 4 d SD
C6 C 0.5000 0.18914(12) 0.18914(12) 0.229(4) Uani 1 4 d SD
C7 C 0.47073(4) 0.20112(11) 0.20112(11) 0.229(4) Uani 1 2 d SD
C8 C 0.47072(4) 0.22504(11) 0.22504(11) 0.229(4) Uani 1 2 d SD
H8A H 0.4507 0.2332 0.2332 0.275 Uiso 1 2 calc SR
C9 C 0.5000 0.23702(12) 0.23702(12) 0.229(4) Uani 1 4 d SD
C10 C 0.4406(3) 0.18757(17) 0.18757(17) 0.229(4) Uani 1 2 d SD
H10C H 0.4283 0.2050 0.1784 0.275 Uiso 0.50 1 d PR
H10A H 0.4449 0.1713 0.1714 0.275 Uiso 1 2 d SR
H10B H 0.4283 0.1780 0.2053 0.275 Uiso 0.50 1 d PR

loop_
_atom_site_aniso_label
_atom_site_aniso_U_11
_atom_site_aniso_U_22
_atom_site_aniso_U_33
_atom_site_aniso_U_23
_atom_site_aniso_U_13
_atom_site_aniso_U_12
Mg1 0.118(2) 0.118(2) 0.019(2) 0.000 0.000 0.000
Mg2 0.264(8) 0.264(8) 0.298(15) 0.007(8) 0.007(8) -0.018(10)
O3S 0.40(2) 0.40(2) 0.32(3) 0.21(2) 0.21(2) 0.18(3)
O1S 0.211(9) 0.211(9) 0.046(6) 0.000 0.000 0.000
O2S 0.141(6) 0.141(6) 0.036(5) 0.000 0.000 0.000
O1 0.143(5) 0.100(4) 0.085(4) -0.002(3) 0.000 0.000
O2 0.152(13) 0.145(7) 0.092(5) 0.005(5) -0.021(5) 0.009(5)
C1 0.158(10) 0.122(9) 0.110(9) 0.002(7) 0.000 0.000
C2 0.134(10) 0.075(4) 0.075(4) -0.015(6) 0.000 0.000
C3 0.150(8) 0.095(6) 0.090(6) -0.006(6) 0.000 0.000
C4 0.178(10) 0.103(7) 0.100(7) 0.003(6) 0.000 0.000
C5 0.143(12) 0.121(6) 0.121(6) 0.006(9) 0.000 0.000
C6 0.217(8) 0.236(5) 0.236(5) -0.138(5) 0.000 0.000
C7 0.217(8) 0.236(5) 0.236(5) -0.138(5) 0.000 0.000
C8 0.217(8) 0.236(5) 0.236(5) -0.138(5) 0.000 0.000
C9 0.217(8) 0.236(5) 0.236(5) -0.138(5) 0.000 0.000
C10 0.217(8) 0.236(5) 0.236(5) -0.138(5) 0.000 0.000

loop_
_atom_type_symbol
_atom_type_description
_atom_type_scat_dispersion_real
_atom_type_scat_dispersion_imag
_atom_type_scat_source
C C 0.0033 0.0016 'International Tables Vol C Tables 4.2.6.8 and 6.1.1.4'
H H 0.0000 0.0000 'International Tables Vol C Tables 4.2.6.8 and 6.1.1.4'
O O 0.0106 0.0060 'International Tables Vol C Tables 4.2.6.8 and 6.1.1.4'
Mg Mg 0.0486 0.0363 'International Tables Vol C Tables 4.2.6.8 and 6.1.1.4'

loop_
_geom_angle_atom_site_label_1
_geom_angle_atom_site_label_2
_geom_angle_atom_site_label_3
_geom_angle
_geom_angle_site_symmetry_1
_geom_angle_site_symmetry_3
O1 Mg1 O1 178.1(4) . 3_655
O1 Mg1 O1 89.984(7) . 76
O1 Mg1 O1 89.985(6) 3_655 76
O1 Mg1 O1 89.984(6) . 74_545
O1 Mg1 O1 89.985(7) 3_655 74_545
O1 Mg1 O1 178.1(4) 76 74_545
O1 Mg1 O1S 89.05(18) . .
O1 Mg1 O1S 89.06(18) 3_655 .
O1 Mg1 O1S 89.06(18) 76 .
O1 Mg1 O1S 89.06(18) 74_545 .
O1 Mg1 O2S 90.95(18) . .
O1 Mg1 O2S 90.94(18) 3_655 .
O1 Mg1 O2S 90.94(18) 76 .
O1 Mg1 O2S 90.94(18) 74_545 .
O1S Mg1 O2S 180.0 . .
O1 Mg1 Mg2 109.3(2) . .
O1 Mg1 Mg2 72.5(2) 3_655 .
O1 Mg1 Mg2 109.3(2) 76 .
O1 Mg1 Mg2 72.5(2) 74_545 .
O1S Mg1 Mg2 153.5(2) . .
O2S Mg1 Mg2 26.5(2) . .
O1 Mg1 Mg2 72.5(2) . 3_655
O1 Mg1 Mg2 109.3(2) 3_655 3_655
O1 Mg1 Mg2 72.5(2) 76 3_655
O1 Mg1 Mg2 109.3(2) 74_545 3_655
O1S Mg1 Mg2 153.5(2) . 3_655
O2S Mg1 Mg2 26.5(2) . 3_655
Mg2 Mg1 Mg2 53.1(4) . 3_655
O1 Mg1 Mg2 72.5(2) . 76
O1 Mg1 Mg2 109.3(2) 3_655 76
O1 Mg1 Mg2 109.3(2) 76 76
O1 Mg1 Mg2 72.5(2) 74_545 76
O1S Mg1 Mg2 153.5(2) . 76
O2S Mg1 Mg2 26.5(2) . 76
Mg2 Mg1 Mg2 36.8(3) . 76
Mg2 Mg1 Mg2 36.8(3) 3_655 76
O1 Mg1 Mg2 109.3(2) . 74_545
O1 Mg1 Mg2 72.5(2) 3_655 74_545
O1 Mg1 Mg2 72.5(2) 76 74_545
O1 Mg1 Mg2 109.3(2) 74_545 74_545
O1S Mg1 Mg2 153.5(2) . 74_545
O2S Mg1 Mg2 26.5(2) . 74_545
Mg2 Mg1 Mg2 36.8(3) . 74_545
Mg2 Mg1 Mg2 36.8(3) 3_655 74_545
Mg2 Mg1 Mg2 53.1(4) 76 74_545
O2S Mg2 O2 84.3(5) . 187
O2S Mg2 O2 84.3(5) . 3_655
O2 Mg2 O2 98.2(7) 187 3_655
O2S Mg2 Mg2 54.4(2) . 76
O2 Mg2 Mg2 70.6(4) 187 76
O2 Mg2 Mg2 137.4(4) 3_655 76
O2S Mg2 Mg2 54.4(2) . 74_545
O2 Mg2 Mg2 137.4(4) 187 74_545
O2 Mg2 Mg2 70.6(4) 3_655 74_545
Mg2 Mg2 Mg2 90.007(1) 76 74_545
O2S Mg2 O3S 164.8(10) . .
O2 Mg2 O3S 85.8(6) 187 .
O2 Mg2 O3S 85.8(6) 3_655 .
Mg2 Mg2 O3S 131.9(2) 76 .
Mg2 Mg2 O3S 131.9(2) 74_545 .
O2S Mg2 O2 72.6(4) . 105
O2 Mg2 O2 113.0(7) 187 105
O2 Mg2 O2 20.6(4) 3_655 105
Mg2 Mg2 O2 126.7(3) 76 105
Mg2 Mg2 O2 49.9(3) 74_545 105
O3S Mg2 O2 100.9(5) . 105
O2S Mg2 O2 72.6(4) . 74_545
O2 Mg2 O2 20.6(4) 187 74_545
O2 Mg2 O2 113.0(7) 3_655 74_545
Mg2 Mg2 O2 49.9(3) 76 74_545
Mg2 Mg2 O2 126.7(3) 74_545 74_545
O3S Mg2 O2 100.9(5) . 74_545
O2 Mg2 O2 122.7(7) 105 74_545
O2S Mg2 Mg2 34.5(4) . 3_655
O2 Mg2 Mg2 106.6(4) 187 3_655
O2 Mg2 Mg2 106.6(4) 3_655 3_655
Mg2 Mg2 Mg2 45.0 76 3_655
Mg2 Mg2 Mg2 45.0 74_545 3_655
O3S Mg2 Mg2 160.7(8) . 3_655
O2 Mg2 Mg2 88.1(3) 105 3_655
O2 Mg2 Mg2 88.1(3) 74_545 3_655
O2S Mg2 Mg1 29.0(3) . .
O2 Mg2 Mg1 66.4(4) 187 .
O2 Mg2 Mg1 66.4(4) 3_655 .
Mg2 Mg2 Mg1 71.58(14) 76 .
Mg2 Mg2 Mg1 71.58(14) 74_545 .
O3S Mg2 Mg1 135.9(8) . .
O2 Mg2 Mg1 63.7(3) 105 .
O2 Mg2 Mg1 63.7(3) 74_545 .
Mg2 Mg2 Mg1 63.5(2) 3_655 .
Mg2 O2S Mg2 111.0(9) . 3_655
Mg2 O2S Mg2 71.3(4) . 76
Mg2 O2S Mg2 71.3(4) 3_655 76
Mg2 O2S Mg2 71.3(4) . 74_545
Mg2 O2S Mg2 71.3(4) 3_655 74_545
Mg2 O2S Mg2 111.0(9) 76 74_545
Mg2 O2S Mg1 124.5(4) . .
Mg2 O2S Mg1 124.5(4) 3_655 .
Mg2 O2S Mg1 124.5(4) 76 .
Mg2 O2S Mg1 124.5(4) 74_545 .
C1 O1 Mg1 133.2(5) . .
O2 O2 C1 69.4(4) 102_655 .
O2 O2 Mg2 109.4(4) 102_655 3_655
C1 O2 Mg2 141.5(7) . 3_655
O2 O2 Mg2 49.9(3) 102_655 76
C1 O2 Mg2 108.3(6) . 76
Mg2 O2 Mg2 59.5(6) 3_655 76
O1 C1 O2 123.0(5) . .
O1 C1 O2 123.0(5) . 102_655
O2 C1 O2 41.1(8) . 102_655
O1 C1 C3 119.8(8) . .
O2 C1 C3 112.9(7) . .
O2 C1 C3 112.9(7) 102_655 .
C3 C2 C3 119.9(2) 21_655 .
C3 C2 H2A 120.1 21_655 .
C3 C2 H2A 120.1 . .
C2 C3 C4 120.06(13) . .
C2 C3 C1 119.2(5) . .
C4 C3 C1 120.7(5) . .
C5 C4 C3 120.06(13) . .
C5 C4 H4A 120.0 . .
C3 C4 H4A 120.0 . .
C4 C5 C4 119.9(2) 21_655 .
C4 C5 C6 120.07(11) 21_655 .
C4 C5 C6 120.06(11) . .
C7 C6 C7 119.9(2) . 102_655
C7 C6 C5 120.06(11) . .
C7 C6 C5 120.07(11) 102_655 .
C6 C7 C8 120.08(13) . .
C6 C7 C10 117.5(5) . .
C8 C7 C10 122.4(5) . .
C9 C8 C7 120.04(13) . .
C9 C8 H8A 120.0 . .
C7 C8 H8A 120.0 . .
C8 C9 C8 119.9(2) 102_655 .
C8 C9 C9 120.06(11) 102_655 121_655
C8 C9 C9 120.06(11) . 121_655
C7 C10 H10C 108.1 . .
C7 C10 H10A 111.7 . .
H10C C10 H10A 110.4 . .
C7 C10 H10B 107.8 . .
H10C C10 H10B 109.1 . .
H10A C10 H10B 109.7 . .

loop_
_geom_bond_atom_site_label_1
_geom_bond_atom_site_label_2
_geom_bond_distance
_geom_bond_site_symmetry_2
Mg1 O1 2.065(6) .
Mg1 O1 2.065(6) 3_655
Mg1 O1 2.065(6) 76
Mg1 O1 2.065(6) 74_545
Mg1 O1S 2.093(11) .
Mg1 O2S 2.154(9) .
Mg1 Mg2 3.666(15) .
Mg1 Mg2 3.666(15) 3_655
Mg1 Mg2 3.666(15) 76
Mg1 Mg2 3.666(15) 74_545
Mg2 O2S 1.988(14) .
Mg2 O2 2.057(11) 187
Mg2 O2 2.057(11) 3_655
Mg2 Mg2 2.317(18) 76
Mg2 Mg2 2.317(18) 74_545
Mg2 O3S 2.46(3) .
Mg2 O2 2.536(10) 105
Mg2 O2 2.536(10) 74_545
Mg2 Mg2 3.28(3) 3_655
O2S Mg2 1.988(14) 3_655
O2S Mg2 1.988(14) 76
O2S Mg2 1.988(14) 74_545
O1 C1 1.195(9) .
O2 O2 0.948(18) 102_655
O2 C1 1.349(10) .
O2 Mg2 2.057(11) 3_655
O2 Mg2 2.536(10) 76
C1 O2 1.349(10) 102_655
C1 C3 1.5080(10) .
C2 C3 1.3898(10) 21_655
C2 C3 1.3899(10) .
C2 H2A 0.9500 .
C3 C4 1.3897(10) .
C4 C5 1.3899(10) .
C4 H4A 0.9500 .
C5 C4 1.3899(10) 21_655
C5 C6 1.539(9) .
C6 C7 1.3898(10) .
C6 C7 1.3898(10) 102_655
C7 C8 1.3899(10) .
C7 C10 1.468(11) .
C8 C9 1.3901(10) .
C8 H8A 0.9500 .
C9 C8 1.3899(10) 102_655
C9 C9 1.509(14) 121_655
C10 H10C 0.9543 .
C10 H10A 0.9572 .
C10 H10B 0.9697 .

loop_
_geom_torsion_atom_site_label_1
_geom_torsion_atom_site_label_2
_geom_torsion_atom_site_label_3
_geom_torsion_atom_site_label_4
_geom_torsion
_geom_torsion_site_symmetry_1
_geom_torsion_site_symmetry_4
O1 Mg1 Mg2 O2S -48.52(9) . .
O1 Mg1 Mg2 O2S 132.14(8) 3_655 .
O1 Mg1 Mg2 O2S 48.52(9) 76 .
O1 Mg1 Mg2 O2S -132.14(8) 74_545 .
O1S Mg1 Mg2 O2S 180.0 . .
Mg2 Mg1 Mg2 O2S 0.0 3_655 .
Mg2 Mg1 Mg2 O2S -48.19(5) 76 .
Mg2 Mg1 Mg2 O2S 48.19(5) 74_545 .
O1 Mg1 Mg2 O2 75.9(4) . 187
O1 Mg1 Mg2 O2 -103.4(4) 3_655 187
O1 Mg1 Mg2 O2 173.0(3) 76 187
O1 Mg1 Mg2 O2 -7.7(3) 74_545 187
O1S Mg1 Mg2 O2 -55.5(4) . 187
O2S Mg1 Mg2 O2 124.5(4) . 187
Mg2 Mg1 Mg2 O2 124.5(4) 3_655 187
Mg2 Mg1 Mg2 O2 76.3(4) 76 187
Mg2 Mg1 Mg2 O2 172.6(3) 74_545 187
O1 Mg1 Mg2 O2 -173.0(3) . 3_655
O1 Mg1 Mg2 O2 7.7(3) 3_655 3_655
O1 Mg1 Mg2 O2 -75.9(4) 76 3_655
O1 Mg1 Mg2 O2 103.4(4) 74_545 3_655
O1S Mg1 Mg2 O2 55.5(4) . 3_655
O2S Mg1 Mg2 O2 -124.5(4) . 3_655
Mg2 Mg1 Mg2 O2 -124.5(4) 3_655 3_655
Mg2 Mg1 Mg2 O2 -172.6(3) 76 3_655
Mg2 Mg1 Mg2 O2 -76.3(4) 74_545 3_655
O1 Mg1 Mg2 Mg2 -0.33(7) . 76
O1 Mg1 Mg2 Mg2 -179.67(6) 3_655 76
O1 Mg1 Mg2 Mg2 96.70(13) 76 76
O1 Mg1 Mg2 Mg2 -83.96(11) 74_545 76
O1S Mg1 Mg2 Mg2 -131.81(5) . 76
O2S Mg1 Mg2 Mg2 48.19(5) . 76
Mg2 Mg1 Mg2 Mg2 48.19(5) 3_655 76
Mg2 Mg1 Mg2 Mg2 96.38(10) 74_545 76
O1 Mg1 Mg2 Mg2 -96.71(13) . 74_545
O1 Mg1 Mg2 Mg2 83.96(11) 3_655 74_545
O1 Mg1 Mg2 Mg2 0.33(7) 76 74_545
O1 Mg1 Mg2 Mg2 179.67(6) 74_545 74_545
O1S Mg1 Mg2 Mg2 131.81(5) . 74_545
O2S Mg1 Mg2 Mg2 -48.19(5) . 74_545
Mg2 Mg1 Mg2 Mg2 -48.19(5) 3_655 74_545
Mg2 Mg1 Mg2 Mg2 -96.38(10) 76 74_545
O1 Mg1 Mg2 O3S 131.48(9) . .
O1 Mg1 Mg2 O3S -47.86(8) 3_655 .
O1 Mg1 Mg2 O3S -131.48(9) 76 .
O1 Mg1 Mg2 O3S 47.86(8) 74_545 .
O1S Mg1 Mg2 O3S 0.0 . .
O2S Mg1 Mg2 O3S 180.0 . .
Mg2 Mg1 Mg2 O3S 180.0 3_655 .
Mg2 Mg1 Mg2 O3S 131.81(5) 76 .
Mg2 Mg1 Mg2 O3S -131.81(5) 74_545 .
O1 Mg1 Mg2 O2 -150.4(3) . 105
O1 Mg1 Mg2 O2 30.3(3) 3_655 105
O1 Mg1 Mg2 O2 -53.3(3) 76 105
O1 Mg1 Mg2 O2 126.0(3) 74_545 105
O1S Mg1 Mg2 O2 78.1(3) . 105
O2S Mg1 Mg2 O2 -101.9(3) . 105
Mg2 Mg1 Mg2 O2 -101.9(3) 3_655 105
Mg2 Mg1 Mg2 O2 -150.0(3) 76 105
Mg2 Mg1 Mg2 O2 -53.7(3) 74_545 105
O1 Mg1 Mg2 O2 53.3(3) . 74_545
O1 Mg1 Mg2 O2 -126.0(3) 3_655 74_545
O1 Mg1 Mg2 O2 150.4(3) 76 74_545
O1 Mg1 Mg2 O2 -30.3(3) 74_545 74_545
O1S Mg1 Mg2 O2 -78.1(3) . 74_545
O2S Mg1 Mg2 O2 101.9(3) . 74_545
Mg2 Mg1 Mg2 O2 101.9(3) 3_655 74_545
Mg2 Mg1 Mg2 O2 53.7(3) 76 74_545
Mg2 Mg1 Mg2 O2 150.0(3) 74_545 74_545
O1 Mg1 Mg2 Mg2 -48.52(9) . 3_655
O1 Mg1 Mg2 Mg2 132.14(8) 3_655 3_655
O1 Mg1 Mg2 Mg2 48.52(9) 76 3_655
O1 Mg1 Mg2 Mg2 -132.14(8) 74_545 3_655
O1S Mg1 Mg2 Mg2 180.0 . 3_655
O2S Mg1 Mg2 Mg2 0.0 . 3_655
Mg2 Mg1 Mg2 Mg2 -48.19(5) 76 3_655
Mg2 Mg1 Mg2 Mg2 48.19(5) 74_545 3_655
O2 Mg2 O2S Mg2 130.6(3) 187 3_655
O2 Mg2 O2S Mg2 -130.6(3) 3_655 3_655
Mg2 Mg2 O2S Mg2 60.5(3) 76 3_655
Mg2 Mg2 O2S Mg2 -60.5(3) 74_545 3_655
O3S Mg2 O2S Mg2 180.00(3) . 3_655
O2 Mg2 O2S Mg2 -113.2(3) 105 3_655
O2 Mg2 O2S Mg2 113.2(3) 74_545 3_655
Mg1 Mg2 O2S Mg2 180.0 . 3_655
O2 Mg2 O2S Mg2 70.1(6) 187 76
O2 Mg2 O2S Mg2 168.9(3) 3_655 76
Mg2 Mg2 O2S Mg2 -120.9(6) 74_545 76
O3S Mg2 O2S Mg2 119.5(3) . 76
O2 Mg2 O2S Mg2 -173.6(3) 105 76
O2 Mg2 O2S Mg2 52.7(5) 74_545 76
Mg2 Mg2 O2S Mg2 -60.5(3) 3_655 76
Mg1 Mg2 O2S Mg2 119.5(3) . 76
O2 Mg2 O2S Mg2 -168.9(3) 187 74_545
O2 Mg2 O2S Mg2 -70.1(6) 3_655 74_545
Mg2 Mg2 O2S Mg2 120.9(6) 76 74_545
O3S Mg2 O2S Mg2 -119.5(3) . 74_545
O2 Mg2 O2S Mg2 -52.7(5) 105 74_545
O2 Mg2 O2S Mg2 173.6(3) 74_545 74_545
Mg2 Mg2 O2S Mg2 60.5(3) 3_655 74_545
Mg1 Mg2 O2S Mg2 -119.5(3) . 74_545
O2 Mg2 O2S Mg1 -49.4(3) 187 .
O2 Mg2 O2S Mg1 49.4(3) 3_655 .
Mg2 Mg2 O2S Mg1 -119.5(3) 76 .
Mg2 Mg2 O2S Mg1 119.5(3) 74_545 .
O3S Mg2 O2S Mg1 0.000(1) . .
O2 Mg2 O2S Mg1 66.8(3) 105 .
O2 Mg2 O2S Mg1 -66.8(3) 74_545 .
Mg2 Mg2 O2S Mg1 180.0 3_655 .
O1 Mg1 O2S Mg2 135.0 . .
O1 Mg1 O2S Mg2 -45.0 3_655 .
O1 Mg1 O2S Mg2 -135.0 76 .
O1 Mg1 O2S Mg2 45.0 74_545 .
O1S Mg1 O2S Mg2 45(100) . .
Mg2 Mg1 O2S Mg2 180.0 3_655 .
Mg2 Mg1 O2S Mg2 90.0 76 .
Mg2 Mg1 O2S Mg2 -90.0 74_545 .
O1 Mg1 O2S Mg2 -45.0 . 3_655
O1 Mg1 O2S Mg2 135.0 3_655 3_655
O1 Mg1 O2S Mg2 45.0 76 3_655
O1 Mg1 O2S Mg2 -135.0 74_545 3_655
O1S Mg1 O2S Mg2 -135(100) . 3_655
Mg2 Mg1 O2S Mg2 180.0 . 3_655
Mg2 Mg1 O2S Mg2 -90.0 76 3_655
Mg2 Mg1 O2S Mg2 90.0 74_545 3_655
O1 Mg1 O2S Mg2 45.000(1) . 76
O1 Mg1 O2S Mg2 -135.000(1) 3_655 76
O1 Mg1 O2S Mg2 135.0 76 76
O1 Mg1 O2S Mg2 -45.0 74_545 76
O1S Mg1 O2S Mg2 -45(100) . 76
Mg2 Mg1 O2S Mg2 -90.000(1) . 76
Mg2 Mg1 O2S Mg2 90.0 3_655 76
Mg2 Mg1 O2S Mg2 180.000(1) 74_545 76
O1 Mg1 O2S Mg2 -135.0 . 74_545
O1 Mg1 O2S Mg2 45.0 3_655 74_545
O1 Mg1 O2S Mg2 -45.0 76 74_545
O1 Mg1 O2S Mg2 135.0 74_545 74_545
O1S Mg1 O2S Mg2 135(100) . 74_545
Mg2 Mg1 O2S Mg2 90.0 . 74_545
Mg2 Mg1 O2S Mg2 -90.000(1) 3_655 74_545
Mg2 Mg1 O2S Mg2 180.000(1) 76 74_545
O1 Mg1 O1 C1 180.000(5) 3_655 .
O1 Mg1 O1 C1 -90.94(18) 76 .
O1 Mg1 O1 C1 90.94(18) 74_545 .
O1S Mg1 O1 C1 180.0 . .
O2S Mg1 O1 C1 0.0 . .
Mg2 Mg1 O1 C1 19.56(17) . .
Mg2 Mg1 O1 C1 -19.35(16) 3_655 .
Mg2 Mg1 O1 C1 19.35(16) 76 .
Mg2 Mg1 O1 C1 -19.56(17) 74_545 .
Mg1 O1 C1 O2 24.8(5) . .
Mg1 O1 C1 O2 -24.8(5) . 102_655
Mg1 O1 C1 C3 180.0 . .
O2 O2 C1 O1 -104.1(4) 102_655 .
Mg2 O2 C1 O1 -8.4(13) 3_655 .
Mg2 O2 C1 O1 -72.2(6) 76 .
Mg2 O2 C1 O2 95.7(10) 3_655 102_655
Mg2 O2 C1 O2 32.0(6) 76 102_655
O2 O2 C1 C3 99.1(4) 102_655 .
Mg2 O2 C1 C3 -165.2(8) 3_655 .
Mg2 O2 C1 C3 131.1(4) 76 .
C3 C2 C3 C4 0.0 21_655 .
C3 C2 C3 C1 180.0 21_655 .
O1 C1 C3 C2 0.0 . .
O2 C1 C3 C2 157.6(5) . .
O2 C1 C3 C2 -157.6(5) 102_655 .
O1 C1 C3 C4 180.0 . .
O2 C1 C3 C4 -22.4(5) . .
O2 C1 C3 C4 22.4(5) 102_655 .
C2 C3 C4 C5 0.0 . .
C1 C3 C4 C5 180.0 . .
C3 C4 C5 C4 0.0 . 21_655
C3 C4 C5 C6 180.0 . .
C4 C5 C6 C7 90.0 21_655 .
C4 C5 C6 C7 -90.0 . .
C4 C5 C6 C7 -90.0 21_655 102_655
C4 C5 C6 C7 90.0 . 102_655
C7 C6 C7 C8 0.0 102_655 .
C5 C6 C7 C8 180.0 . .
C7 C6 C7 C10 180.0 102_655 .
C5 C6 C7 C10 0.0 . .
C6 C7 C8 C9 0.0 . .
C10 C7 C8 C9 180.0 . .
C7 C8 C9 C8 0.0 . 102_655
C7 C8 C9 C9 180.0 . 121_655

loop_
_platon_squeeze_void_nr
_platon_squeeze_void_average_x
_platon_squeeze_void_average_y
_platon_squeeze_void_average_z
_platon_squeeze_void_volume
_platon_squeeze_void_count_electrons
_platon_squeeze_void_content
1 -0.002 -0.005 -0.003 52026 10805 ' '
2 0.500 0.000 0.000 44 36 ' '
3 0.000 0.000 0.500 44 36 ' '
4 0.000 0.500 0.000 44 36 ' '
5 0.500 0.500 0.500 44 36 ' '
